data_7017145
loop_
_publ_author_name
'Singh, Amit Pratap'
'Kumar, Girijesh'
'Gupta, Rajeev'

_publ_section_title
;
 Two-dimensional {Co(3+)-Zn(2+)} and {Co(3+)-Cd(2+)} networks and their
 applications in heterogeneous and solvent-free ring opening reactions.
;
_journal_issue 46
_journal_name_full 'Dalton transactions (Cambridge, England : 2003)'
_journal_page_first 12454
_journal_page_last 12461
_journal_paper_doi 10.1039/c1dt10602c
_journal_volume 40
_journal_year 2011
_chemical_formula_moiety 'C40 H48 Cd Co N12 O7, N O3, 5(O)'
_chemical_formula_sum 'C40 H48 Cd Co N13 O15'
_chemical_formula_weight 1122.23
_chemical_name_systematic
;
?
;
_space_group_IT_number 14
_symmetry_cell_setting monoclinic
_symmetry_space_group_name_Hall '-P 2yn'
_symmetry_space_group_name_H-M 'P 1 21/n 1'
_atom_sites_solution_hydrogens geom
_atom_sites_solution_primary direct
_atom_sites_solution_secondary difmap
_audit_creation_method SHELXL-97
_cell_angle_alpha 90
_cell_angle_beta 100.742(5)
_cell_angle_gamma 90
_cell_formula_units_Z 4
_cell_length_a 12.580(5)
_cell_length_b 13.216(5)
_cell_length_c 29.246(5)
_cell_measurement_reflns_used 2954
_cell_measurement_temperature 100(2)
_cell_measurement_theta_max 20.32
_cell_measurement_theta_min 2.25
_cell_volume 4777(3)
_computing_cell_refinement 'Bruker SAINT'
_computing_data_collection 'Bruker APEX2'
_computing_data_reduction 'Bruker SAINT'
_computing_structure_refinement 'SHELXL-97 (Sheldrick, 1997)'
_computing_structure_solution 'SHELXS-97 (Sheldrick, 1997)'
_diffrn_ambient_temperature 100(2)
_diffrn_measured_fraction_theta_full 0.986
_diffrn_measured_fraction_theta_max 0.986
_diffrn_measurement_device_type 'Bruker APEX-II CCD'
_diffrn_measurement_method '\f and \w scans'
_diffrn_radiation_monochromator graphite
_diffrn_radiation_source 'fine-focus sealed tube'
_diffrn_radiation_type MoK\a
_diffrn_radiation_wavelength 0.71069
_diffrn_reflns_av_R_equivalents 0.0944
_diffrn_reflns_av_sigmaI/netI 0.1294
_diffrn_reflns_limit_h_max 14
_diffrn_reflns_limit_h_min -16
_diffrn_reflns_limit_k_max 16
_diffrn_reflns_limit_k_min -17
_diffrn_reflns_limit_l_max 39
_diffrn_reflns_limit_l_min -35
_diffrn_reflns_number 31030
_diffrn_reflns_theta_full 28.41
_diffrn_reflns_theta_max 28.41
_diffrn_reflns_theta_min 2.09
_exptl_absorpt_coefficient_mu 0.872
_exptl_absorpt_correction_T_max 0.885
_exptl_absorpt_correction_T_min 0.825
_exptl_absorpt_correction_type multi-scan
_exptl_absorpt_process_details 'SADABS (Sheldrick, 1996)'
_exptl_crystal_colour Green
_exptl_crystal_density_diffrn 1.546
_exptl_crystal_density_method 'not measured'
_exptl_crystal_description Block
_exptl_crystal_F_000 2256
_exptl_crystal_size_max 0.22
_exptl_crystal_size_mid 0.19
_exptl_crystal_size_min 0.14
_refine_diff_density_max 1.197
_refine_diff_density_min -1.366
_refine_diff_density_rms 0.196
_refine_ls_extinction_method none
_refine_ls_goodness_of_fit_ref 0.974
_refine_ls_hydrogen_treatment mixed
_refine_ls_matrix_type full
_refine_ls_number_parameters 641
_refine_ls_number_reflns 11840
_refine_ls_number_restraints 3
_refine_ls_restrained_S_all 0.974
_refine_ls_R_factor_all 0.1476
_refine_ls_R_factor_gt 0.0719
_refine_ls_shift/su_max 0.000
_refine_ls_shift/su_mean 0.000
_refine_ls_structure_factor_coef Fsqd
_refine_ls_weighting_details 'calc w=1/[\s^2^(Fo^2^)+(0.1283P)^2^+0.0000P] where P=(Fo^2^+2Fc^2^)/3'
_refine_ls_weighting_scheme calc
_refine_ls_wR_factor_gt 0.1757
_refine_ls_wR_factor_ref 0.2419
_reflns_number_gt 6390
_reflns_number_total 11840
_reflns_threshold_expression >2sigma(I)
_cod_data_source_file c1dt10602c.txt
_cod_data_source_block 2b
_cod_depositor_comments
;
The following automatic conversions were performed:

'_symmetry_cell_setting' value 'Monoclinic' changed to 'monoclinic'
according to /home/saulius/struct/CIF-dictionaries/cif_core.dic
dictionary named 'cif_core.dic' version 2.4.1 from 2010-06-29.

Automatic conversion script
Id: cif_fix_values 1715 2011-07-08 13:25:40Z adriana 
;
_cod_original_sg_symbol_H-M 'P 21/n'
_cod_database_code 7017145

loop_
_symmetry_equiv_pos_as_xyz
'x, y, z'
'-x+1/2, y+1/2, -z+1/2'
'-x, -y, -z'
'x-1/2, -y-1/2, z-1/2'

loop_
_atom_site_label
_atom_site_type_symbol
_atom_site_fract_x
_atom_site_fract_y
_atom_site_fract_z
_atom_site_U_iso_or_equiv
_atom_site_adp_type
_atom_site_occupancy
_atom_site_symmetry_multiplicity
_atom_site_calc_flag
_atom_site_refinement_flags
Cd1 Cd 0.49681(4) 0.47125(3) 0.317838(16) 0.03165(16) Uani 1 1 d .
Co1 Co 1.00929(7) 0.32374(6) 0.35804(3) 0.0303(2) Uani 1 1 d .
O1 O 0.7765(4) 0.1111(3) 0.33544(18) 0.0462(13) Uani 1 1 d .
O2 O 1.2865(4) 0.2785(4) 0.44910(18) 0.0538(14) Uani 1 1 d .
O3 O 1.1127(4) 0.3572(3) 0.23681(15) 0.0337(10) Uani 1 1 d .
O4 O 0.8558(4) 0.5484(3) 0.41171(16) 0.0410(12) Uani 1 1 d .
O5 O 0.0531(5) 0.8285(4) 0.31446(19) 0.0611(16) Uani 1 1 d .
O6 O -0.0208(5) 0.8234(4) 0.37579(19) 0.0572(15) Uani 1 1 d .
O7 O 0.1503(5) 0.8598(4) 0.3813(2) 0.0619(16) Uani 1 1 d .
N1 N 0.8790(4) 0.2545(4) 0.32778(18) 0.0331(12) Uani 1 1 d .
N2 N 1.1461(5) 0.3551(4) 0.39786(18) 0.0348(13) Uani 1 1 d .
N3 N 1.0839(4) 0.2916(4) 0.30675(17) 0.0275(11) Uani 1 1 d .
N4 N 0.9295(4) 0.3936(4) 0.39977(18) 0.0337(12) Uani 1 1 d .
N5 N 1.0320(5) 0.2019(4) 0.39047(18) 0.0353(13) Uani 1 1 d .
N6 N 0.9853(4) 0.4458(4) 0.32568(18) 0.0303(12) Uani 1 1 d .
N7 N 0.6409(4) 0.4150(4) 0.28675(19) 0.0339(12) Uani 1 1 d .
N8 N 1.3527(4) 0.5064(4) 0.35435(18) 0.0316(12) Uani 1 1 d .
N9 N 1.0983(4) 0.0473(4) 0.24927(18) 0.0296(12) Uani 1 1 d .
N10 N 0.8110(5) 0.2319(4) 0.4797(2) 0.0450(15) Uani 1 1 d .
N11 N 0.5950(5) 0.4042(5) 0.4694(2) 0.0455(15) Uani 1 1 d .
N12 N 0.6498(6) 0.7532(5) 0.3859(2) 0.0522(17) Uani 1 1 d .
N13 N 0.0616(6) 0.8375(4) 0.3567(2) 0.0418(14) Uani 1 1 d .
C1 C 1.0554(7) 0.0299(5) 0.4410(3) 0.049(2) Uani 1 1 d .
H1 H 1.0652 -0.0310 0.4585 0.058 Uiso 1 1 calc R
C2 C 0.9615(7) 0.0437(5) 0.4072(3) 0.0457(18) Uani 1 1 d .
H2 H 0.9067 -0.0067 0.4019 0.055 Uiso 1 1 calc R
C3 C 0.9513(6) 0.1314(5) 0.3823(2) 0.0364(15) Uani 1 1 d .
C4 C 1.1191(6) 0.1905(5) 0.4230(2) 0.0386(16) Uani 1 1 d .
C5 C 1.1329(7) 0.1037(5) 0.4489(2) 0.0479(19) Uani 1 1 d .
H5 H 1.1958 0.0948 0.4722 0.058 Uiso 1 1 calc R
C6 C 0.8601(6) 0.1636(5) 0.3456(2) 0.0363(15) Uani 1 1 d .
C7 C 0.7970(5) 0.3068(4) 0.2962(2) 0.0323(15) Uani 1 1 d .
C8 C 0.8019(6) 0.3194(6) 0.2499(2) 0.0428(17) Uani 1 1 d .
H8 H 0.8567 0.2867 0.2370 0.051 Uiso 1 1 calc R
C9 C 0.7260(6) 0.3803(6) 0.2222(3) 0.052(2) Uani 1 1 d .
H9 H 0.7276 0.3894 0.1901 0.063 Uiso 1 1 calc R
C10 C 0.6482(6) 0.4274(5) 0.2424(2) 0.0413(17) Uani 1 1 d .
H10 H 0.5976 0.4706 0.2236 0.050 Uiso 1 1 calc R
C11 C 0.7135(5) 0.3550(5) 0.3129(2) 0.0335(15) Uani 1 1 d .
H11 H 0.7078 0.3446 0.3445 0.040 Uiso 1 1 calc R
C12 C 1.1935(7) 0.2805(5) 0.4253(2) 0.0428(17) Uani 1 1 d .
C13 C 1.2085(5) 0.4417(5) 0.3893(2) 0.0304(14) Uani 1 1 d .
C14 C 1.1806(5) 0.5380(5) 0.3990(2) 0.0324(14) Uani 1 1 d .
H14 H 1.1225 0.5492 0.4150 0.039 Uiso 1 1 calc R
C15 C 1.2367(5) 0.6195(5) 0.3855(2) 0.0329(14) Uani 1 1 d .
H15 H 1.2166 0.6870 0.3912 0.040 Uiso 1 1 calc R
C16 C 1.3226(5) 0.5999(5) 0.3636(2) 0.0337(15) Uani 1 1 d .
H16 H 1.3622 0.6555 0.3546 0.040 Uiso 1 1 calc R
C17 C 1.2955(5) 0.4293(5) 0.3671(2) 0.0322(14) Uani 1 1 d .
H17 H 1.3159 0.3624 0.3605 0.039 Uiso 1 1 calc R
C18 C 0.9464(6) 0.6221(5) 0.2782(2) 0.0395(16) Uani 1 1 d .
H18 H 0.9313 0.6833 0.2612 0.047 Uiso 1 1 calc R
C19 C 1.0034(6) 0.5456(5) 0.2611(3) 0.0405(17) Uani 1 1 d .
H19 H 1.0282 0.5537 0.2326 0.049 Uiso 1 1 calc R
C20 C 1.0234(5) 0.4564(5) 0.2868(2) 0.0317(14) Uani 1 1 d .
C21 C 0.9305(5) 0.5173(4) 0.3433(2) 0.0321(14) Uani 1 1 d .
C22 C 0.9112(5) 0.6098(5) 0.3200(2) 0.0366(16) Uani 1 1 d .
H22 H 0.8748 0.6630 0.3326 0.044 Uiso 1 1 calc R
C23 C 1.0791(5) 0.3622(5) 0.2742(2) 0.0303(14) Uani 1 1 d .
C24 C 1.1213(5) 0.1942(4) 0.2978(2) 0.0294(14) Uani 1 1 d .
C25 C 1.2157(5) 0.1519(5) 0.3236(2) 0.0339(15) Uani 1 1 d .
H25 H 1.2565 0.1877 0.3492 0.041 Uiso 1 1 calc R
C26 C 1.2490(5) 0.0577(5) 0.3115(2) 0.0328(15) Uani 1 1 d .
H26 H 1.3124 0.0275 0.3288 0.039 Uiso 1 1 calc R
C27 C 1.1888(6) 0.0077(5) 0.2737(2) 0.0385(16) Uani 1 1 d .
H27 H 1.2126 -0.0565 0.2650 0.046 Uiso 1 1 calc R
C28 C 1.0654(5) 0.1378(4) 0.2609(2) 0.0289(13) Uani 1 1 d .
H28 H 1.0008 0.1652 0.2431 0.035 Uiso 1 1 calc R
C29 C 0.8990(5) 0.4885(5) 0.3886(2) 0.0304(14) Uani 1 1 d .
C30 C 0.9134(6) 0.3496(5) 0.4425(2) 0.0347(15) Uani 1 1 d .
C31 C 0.9849(6) 0.3656(5) 0.4840(2) 0.0397(16) Uani 1 1 d .
H31 H 1.0446 0.4104 0.4858 0.048 Uiso 1 1 calc R
C32 C 0.9659(6) 0.3138(6) 0.5227(2) 0.0434(18) Uani 1 1 d .
H32 H 1.0119 0.3247 0.5519 0.052 Uiso 1 1 calc R
C33 C 0.8823(6) 0.2475(5) 0.5196(2) 0.0403(17) Uani 1 1 d .
H33 H 0.8738 0.2107 0.5465 0.048 Uiso 1 1 calc R
C34 C 0.8276(6) 0.2818(5) 0.4424(2) 0.0402(16) Uani 1 1 d .
H34 H 0.7786 0.2709 0.4139 0.048 Uiso 1 1 calc R
C35 C 0.5556(6) 0.3903(6) 0.4248(3) 0.0461(18) Uani 1 1 d .
H35 H 0.4957 0.3457 0.4172 0.055 Uiso 1 1 calc R
C36 C 0.5513(7) 0.3504(7) 0.5054(3) 0.064(2) Uani 1 1 d .
H36A H 0.4985 0.3000 0.4908 0.096 Uiso 1 1 calc R
H36B H 0.5158 0.3987 0.5231 0.096 Uiso 1 1 calc R
H36C H 0.6103 0.3164 0.5264 0.096 Uiso 1 1 calc R
C37 C 0.6857(7) 0.4735(6) 0.4843(3) 0.055(2) Uani 1 1 d .
H37A H 0.7140 0.4964 0.4570 0.082 Uiso 1 1 calc R
H37B H 0.7430 0.4383 0.5057 0.082 Uiso 1 1 calc R
H37C H 0.6609 0.5320 0.5000 0.082 Uiso 1 1 calc R
C38 C 0.6344(6) 0.6592(6) 0.3695(3) 0.0471(19) Uani 1 1 d .
H38 H 0.6821 0.6079 0.3839 0.056 Uiso 1 1 calc R
C39 C 0.5761(9) 0.8371(6) 0.3663(4) 0.077(3) Uani 1 1 d .
H39A H 0.5315 0.8153 0.3368 0.116 Uiso 1 1 calc R
H39B H 0.6191 0.8962 0.3608 0.116 Uiso 1 1 calc R
H39C H 0.5292 0.8549 0.3883 0.116 Uiso 1 1 calc R
C40 C 0.7366(8) 0.7748(7) 0.4259(3) 0.078(3) Uani 1 1 d .
H40A H 0.7837 0.8280 0.4174 0.118 Uiso 1 1 calc R
H40B H 0.7791 0.7133 0.4345 0.118 Uiso 1 1 calc R
H40C H 0.7048 0.7975 0.4522 0.118 Uiso 1 1 calc R
O1S O 0.5895(4) 0.4298(4) 0.39243(16) 0.0423(12) Uani 1 1 d .
O2S O 0.5612(4) 0.6344(4) 0.33660(17) 0.0452(12) Uani 1 1 d .
O1W O 0.4338(4) 0.3049(3) 0.30918(15) 0.0332(10) Uani 1 1 d D
O2W O 0.5662(5) 0.1550(4) 0.3474(2) 0.0648(16) Uani 1 1 d .
O3W O 0.2996(4) 0.2435(3) 0.23138(16) 0.0423(12) Uani 1 1 d .
O4WA O 0.699(2) 0.043(2) 0.4763(8) 0.104(10) Uiso 0.42(3) 1 d P
O4WB O 0.6566(12) 0.0836(11) 0.4881(4) 0.072(6) Uiso 0.58(3) 1 d P
O5WA O 0.6423(8) 0.0738(7) 0.5760(3) 0.104(4) Uiso 0.841(14) 1 d P
O5WB O 0.642(3) 0.147(3) 0.6386(13) 0.070(14) Uiso 0.159(14) 1 d P
O6WA O 0.4504(9) 0.1203(8) 0.4271(4) 0.077(4) Uiso 0.636(16) 1 d P
O6WB O 0.5006(14) 0.0421(13) 0.4165(6) 0.066(7) Uiso 0.364(16) 1 d P
H1W1 H 0.385(6) 0.287(6) 0.281(2) 0.099 Uiso 1 1 d D
H2W1 H 0.483(6) 0.250(5) 0.317(3) 0.099 Uiso 1 1 d D

loop_
_atom_site_aniso_label
_atom_site_aniso_U_11
_atom_site_aniso_U_22
_atom_site_aniso_U_33
_atom_site_aniso_U_23
_atom_site_aniso_U_13
_atom_site_aniso_U_12
Cd1 0.0310(3) 0.0297(3) 0.0346(3) -0.0002(2) 0.0069(2) 0.0011(2)
Co1 0.0331(5) 0.0250(4) 0.0343(5) -0.0015(4) 0.0102(4) 0.0003(4)
O1 0.037(3) 0.027(2) 0.075(4) 0.001(2) 0.011(3) -0.003(2)
O2 0.050(3) 0.050(3) 0.050(3) 0.008(2) -0.019(3) -0.011(3)
O3 0.033(3) 0.032(2) 0.037(3) -0.0027(19) 0.010(2) -0.001(2)
O4 0.045(3) 0.034(3) 0.044(3) -0.007(2) 0.011(2) 0.003(2)
O5 0.084(5) 0.060(4) 0.043(3) 0.002(3) 0.021(3) -0.001(3)
O6 0.067(4) 0.051(3) 0.059(4) -0.007(3) 0.025(3) -0.007(3)
O7 0.061(4) 0.060(4) 0.062(4) 0.008(3) 0.004(3) -0.010(3)
N1 0.035(3) 0.027(3) 0.038(3) -0.004(2) 0.010(2) -0.005(2)
N2 0.042(3) 0.031(3) 0.033(3) 0.000(2) 0.009(3) -0.002(2)
N3 0.031(3) 0.023(2) 0.030(3) 0.003(2) 0.010(2) 0.002(2)
N4 0.036(3) 0.030(3) 0.038(3) 0.000(2) 0.015(2) 0.000(2)
N5 0.055(4) 0.020(3) 0.034(3) -0.003(2) 0.018(3) 0.002(2)
N6 0.034(3) 0.020(2) 0.037(3) -0.003(2) 0.007(2) -0.002(2)
N7 0.036(3) 0.028(3) 0.039(3) -0.002(2) 0.012(3) 0.001(2)
N8 0.032(3) 0.033(3) 0.029(3) -0.003(2) 0.004(2) -0.002(2)
N9 0.031(3) 0.025(3) 0.033(3) -0.003(2) 0.007(2) 0.002(2)
N10 0.064(4) 0.042(3) 0.033(3) 0.000(3) 0.018(3) 0.001(3)
N11 0.041(4) 0.061(4) 0.036(3) -0.004(3) 0.012(3) 0.000(3)
N12 0.054(4) 0.047(4) 0.054(4) -0.014(3) 0.006(3) -0.008(3)
N13 0.052(4) 0.034(3) 0.040(4) 0.004(3) 0.010(3) 0.001(3)
C1 0.070(6) 0.028(4) 0.048(4) 0.009(3) 0.014(4) 0.005(4)
C2 0.050(5) 0.030(4) 0.060(5) 0.002(3) 0.019(4) -0.001(3)
C3 0.042(4) 0.023(3) 0.049(4) -0.002(3) 0.021(3) 0.000(3)
C4 0.047(4) 0.037(4) 0.032(4) -0.002(3) 0.006(3) 0.001(3)
C5 0.075(6) 0.035(4) 0.032(4) 0.001(3) 0.005(4) 0.003(4)
C6 0.039(4) 0.028(3) 0.045(4) -0.006(3) 0.015(3) -0.002(3)
C7 0.024(3) 0.024(3) 0.048(4) -0.002(3) 0.003(3) 0.002(3)
C8 0.032(4) 0.057(5) 0.040(4) -0.005(3) 0.011(3) 0.004(3)
C9 0.048(5) 0.067(5) 0.045(4) 0.008(4) 0.015(4) 0.003(4)
C10 0.048(5) 0.041(4) 0.036(4) -0.001(3) 0.012(3) 0.004(3)
C11 0.031(4) 0.029(3) 0.044(4) 0.005(3) 0.014(3) 0.003(3)
C12 0.056(5) 0.039(4) 0.033(4) -0.006(3) 0.008(3) -0.007(4)
C13 0.028(4) 0.031(3) 0.033(3) -0.003(3) 0.008(3) -0.001(3)
C14 0.032(4) 0.032(3) 0.035(4) -0.005(3) 0.011(3) -0.002(3)
C15 0.034(4) 0.029(3) 0.037(4) -0.008(3) 0.009(3) 0.005(3)
C16 0.033(4) 0.029(3) 0.038(4) 0.001(3) 0.003(3) -0.002(3)
C17 0.036(4) 0.027(3) 0.031(3) 0.002(3) -0.002(3) -0.005(3)
C18 0.045(4) 0.028(3) 0.047(4) 0.002(3) 0.012(3) -0.002(3)
C19 0.046(4) 0.032(4) 0.045(4) 0.004(3) 0.012(3) 0.002(3)
C20 0.030(4) 0.029(3) 0.036(4) -0.002(3) 0.007(3) -0.004(3)
C21 0.029(3) 0.025(3) 0.040(4) -0.002(3) 0.001(3) 0.000(3)
C22 0.026(4) 0.034(3) 0.049(4) -0.008(3) 0.005(3) -0.001(3)
C23 0.025(3) 0.032(3) 0.033(3) 0.000(3) 0.005(3) -0.002(3)
C24 0.027(3) 0.029(3) 0.033(3) 0.000(3) 0.009(3) -0.001(3)
C25 0.036(4) 0.031(3) 0.034(4) -0.002(3) 0.005(3) -0.003(3)
C26 0.028(4) 0.032(3) 0.036(4) 0.005(3) 0.000(3) 0.006(3)
C27 0.040(4) 0.031(3) 0.044(4) 0.003(3) 0.005(3) 0.008(3)
C28 0.033(4) 0.022(3) 0.032(3) 0.001(2) 0.009(3) 0.001(3)
C29 0.024(3) 0.032(3) 0.036(4) -0.006(3) 0.008(3) -0.001(3)
C30 0.040(4) 0.028(3) 0.039(4) -0.001(3) 0.015(3) 0.007(3)
C31 0.051(5) 0.032(3) 0.039(4) -0.012(3) 0.016(3) -0.001(3)
C32 0.044(4) 0.050(4) 0.038(4) -0.010(3) 0.011(3) 0.011(4)
C33 0.050(5) 0.038(4) 0.035(4) 0.005(3) 0.014(3) 0.010(3)
C34 0.044(4) 0.042(4) 0.037(4) -0.002(3) 0.014(3) -0.004(3)
C35 0.036(4) 0.052(4) 0.048(5) -0.002(4) 0.001(3) 0.007(4)
C36 0.059(6) 0.087(6) 0.044(5) 0.002(4) 0.008(4) -0.011(5)
C37 0.056(5) 0.068(6) 0.039(4) -0.015(4) 0.006(4) -0.003(4)
C38 0.041(5) 0.045(4) 0.055(5) -0.008(4) 0.007(4) 0.002(3)
C39 0.107(9) 0.040(5) 0.084(7) -0.016(5) 0.018(6) 0.004(5)
C40 0.075(7) 0.071(6) 0.079(7) -0.029(5) -0.013(5) -0.005(5)
O1S 0.051(3) 0.042(3) 0.034(3) 0.000(2) 0.008(2) 0.004(2)
O2S 0.043(3) 0.042(3) 0.050(3) -0.008(2) 0.006(2) -0.009(2)
O1W 0.026(2) 0.031(2) 0.043(3) 0.000(2) 0.005(2) 0.0005(19)
O2W 0.058(4) 0.057(3) 0.079(4) 0.012(3) 0.011(3) 0.011(3)
O3W 0.046(3) 0.037(3) 0.044(3) -0.003(2) 0.011(2) -0.001(2)

loop_
_atom_type_symbol
_atom_type_description
_atom_type_scat_dispersion_real
_atom_type_scat_dispersion_imag
_atom_type_scat_source
C C 0.0033 0.0016 'International Tables Vol C Tables 4.2.6.8 and 6.1.1.4'
H H 0.0000 0.0000 'International Tables Vol C Tables 4.2.6.8 and 6.1.1.4'
Cd Cd -0.8075 1.2024 'International Tables Vol C Tables 4.2.6.8 and 6.1.1.4'
Co Co 0.3494 0.9721 'International Tables Vol C Tables 4.2.6.8 and 6.1.1.4'
N N 0.0061 0.0033 'International Tables Vol C Tables 4.2.6.8 and 6.1.1.4'
O O 0.0106 0.0060 'International Tables Vol C Tables 4.2.6.8 and 6.1.1.4'

loop_
_geom_angle_atom_site_label_1
_geom_angle_atom_site_label_2
_geom_angle_atom_site_label_3
_geom_angle
_geom_angle_site_symmetry_1
_geom_angle_site_symmetry_3
N7 Cd1 N8 172.05(18) . 1_455
N7 Cd1 N9 97.20(19) . 2_655
N8 Cd1 N9 88.78(18) 1_455 2_655
N7 Cd1 O2S 97.31(18) . .
N8 Cd1 O2S 88.47(18) 1_455 .
N9 Cd1 O2S 84.30(17) 2_655 .
N7 Cd1 O1W 85.95(17) . .
N8 Cd1 O1W 87.71(17) 1_455 .
N9 Cd1 O1W 101.79(16) 2_655 .
O2S Cd1 O1W 172.73(16) . .
N7 Cd1 O1S 90.01(19) . .
N8 Cd1 O1S 85.08(18) 1_455 .
N9 Cd1 O1S 167.47(17) 2_655 .
O2S Cd1 O1S 84.63(17) . .
O1W Cd1 O1S 88.89(16) . .
N5 Co1 N6 179.5(3) . .
N5 Co1 N2 81.0(2) . .
N6 Co1 N2 99.3(2) . .
N5 Co1 N1 82.0(2) . .
N6 Co1 N1 97.6(2) . .
N2 Co1 N1 163.0(2) . .
N5 Co1 N4 98.0(2) . .
N6 Co1 N4 81.6(2) . .
N2 Co1 N4 91.5(2) . .
N1 Co1 N4 91.1(2) . .
N5 Co1 N3 98.8(2) . .
N6 Co1 N3 81.6(2) . .
N2 Co1 N3 90.4(2) . .
N1 Co1 N3 91.9(2) . .
N4 Co1 N3 163.2(2) . .
C6 N1 C7 121.5(6) . .
C6 N1 Co1 116.0(5) . .
C7 N1 Co1 120.9(4) . .
C12 N2 C13 119.6(6) . .
C12 N2 Co1 116.7(5) . .
C13 N2 Co1 121.3(4) . .
C23 N3 C24 118.7(5) . .
C23 N3 Co1 115.7(4) . .
C24 N3 Co1 124.3(4) . .
C29 N4 C30 121.0(5) . .
C29 N4 Co1 116.8(4) . .
C30 N4 Co1 121.9(4) . .
C4 N5 C3 122.7(6) . .
C4 N5 Co1 119.6(5) . .
C3 N5 Co1 117.5(5) . .
C20 N6 C21 123.8(5) . .
C20 N6 Co1 118.5(4) . .
C21 N6 Co1 117.7(4) . .
C10 N7 C11 117.9(6) . .
C10 N7 Cd1 123.4(5) . .
C11 N7 Cd1 118.0(4) . .
C16 N8 C17 117.5(6) . .
C16 N8 Cd1 123.7(4) . 1_655
C17 N8 Cd1 118.9(4) . 1_655
C28 N9 C27 119.4(6) . .
C28 N9 Cd1 117.9(4) . 2_645
C27 N9 Cd1 122.4(4) . 2_645
C34 N10 C33 117.1(7) . .
C35 N11 C36 121.5(7) . .
C35 N11 C37 120.5(6) . .
C36 N11 C37 117.9(6) . .
C38 N12 C40 120.3(7) . .
C38 N12 C39 121.1(7) . .
C40 N12 C39 118.5(7) . .
O5 N13 O7 120.4(7) . .
O5 N13 O6 120.0(7) . .
O7 N13 O6 119.7(6) . .
C5 C1 C2 120.4(6) . .
C5 C1 H1 119.8 . .
C2 C1 H1 119.8 . .
C3 C2 C1 118.0(7) . .
C3 C2 H2 121.0 . .
C1 C2 H2 121.0 . .
C2 C3 N5 119.6(7) . .
C2 C3 C6 128.0(7) . .
N5 C3 C6 112.5(6) . .
N5 C4 C5 119.9(7) . .
N5 C4 C12 111.6(6) . .
C5 C4 C12 128.6(7) . .
C4 C5 C1 119.4(7) . .
C4 C5 H5 120.3 . .
C1 C5 H5 120.3 . .
O1 C6 N1 127.2(7) . .
O1 C6 C3 121.2(6) . .
N1 C6 C3 111.6(6) . .
C8 C7 C11 117.6(6) . .
C8 C7 N1 122.4(6) . .
C11 C7 N1 119.8(6) . .
C7 C8 C9 119.5(7) . .
C7 C8 H8 120.3 . .
C9 C8 H8 120.3 . .
C10 C9 C8 118.5(7) . .
C10 C9 H9 120.8 . .
C8 C9 H9 120.8 . .
N7 C10 C9 123.1(7) . .
N7 C10 H10 118.5 . .
C9 C10 H10 118.5 . .
N7 C11 C7 123.4(6) . .
N7 C11 H11 118.3 . .
C7 C11 H11 118.3 . .
O2 C12 N2 128.2(7) . .
O2 C12 C4 121.2(6) . .
N2 C12 C4 110.5(6) . .
C14 C13 C17 117.7(6) . .
C14 C13 N2 122.6(6) . .
C17 C13 N2 119.5(5) . .
C13 C14 C15 120.2(6) . .
C13 C14 H14 119.9 . .
C15 C14 H14 119.9 . .
C16 C15 C14 118.1(6) . .
C16 C15 H15 121.0 . .
C14 C15 H15 121.0 . .
N8 C16 C15 122.9(6) . .
N8 C16 H16 118.5 . .
C15 C16 H16 118.5 . .
N8 C17 C13 123.6(6) . .
N8 C17 H17 118.2 . .
C13 C17 H17 118.2 . .
C22 C18 C19 120.3(6) . .
C22 C18 H18 119.9 . .
C19 C18 H18 119.9 . .
C18 C19 C20 118.4(7) . .
C18 C19 H19 120.8 . .
C20 C19 H19 120.8 . .
N6 C20 C19 119.6(6) . .
N6 C20 C23 112.5(5) . .
C19 C20 C23 127.7(6) . .
N6 C21 C22 119.2(6) . .
N6 C21 C29 113.9(5) . .
C22 C21 C29 126.9(6) . .
C18 C22 C21 118.6(6) . .
C18 C22 H22 120.7 . .
C21 C22 H22 120.7 . .
O3 C23 N3 128.0(6) . .
O3 C23 C20 120.4(6) . .
N3 C23 C20 111.5(5) . .
C28 C24 C25 117.5(6) . .
C28 C24 N3 119.7(6) . .
C25 C24 N3 122.8(6) . .
C26 C25 C24 119.2(6) . .
C26 C25 H25 120.4 . .
C24 C25 H25 120.4 . .
C25 C26 C27 119.2(6) . .
C25 C26 H26 120.4 . .
C27 C26 H26 120.4 . .
N9 C27 C26 121.7(6) . .
N9 C27 H27 119.1 . .
C26 C27 H27 119.1 . .
N9 C28 C24 122.9(6) . .
N9 C28 H28 118.6 . .
C24 C28 H28 118.6 . .
O4 C29 N4 127.4(6) . .
O4 C29 C21 122.6(6) . .
N4 C29 C21 110.0(5) . .
C31 C30 C34 118.1(6) . .
C31 C30 N4 122.1(6) . .
C34 C30 N4 119.7(6) . .
C32 C31 C30 117.4(7) . .
C32 C31 H31 121.3 . .
C30 C31 H31 121.3 . .
C33 C32 C31 121.0(7) . .
C33 C32 H32 119.5 . .
C31 C32 H32 119.5 . .
N10 C33 C32 122.6(7) . .
N10 C33 H33 118.7 . .
C32 C33 H33 118.7 . .
N10 C34 C30 123.8(7) . .
N10 C34 H34 118.1 . .
C30 C34 H34 118.1 . .
O1S C35 N11 125.8(7) . .
O1S C35 H35 117.1 . .
N11 C35 H35 117.1 . .
N11 C36 H36A 109.5 . .
N11 C36 H36B 109.5 . .
H36A C36 H36B 109.5 . .
N11 C36 H36C 109.5 . .
H36A C36 H36C 109.5 . .
H36B C36 H36C 109.5 . .
N11 C37 H37A 109.5 . .
N11 C37 H37B 109.5 . .
H37A C37 H37B 109.5 . .
N11 C37 H37C 109.5 . .
H37A C37 H37C 109.5 . .
H37B C37 H37C 109.5 . .
O2S C38 N12 124.1(7) . .
O2S C38 H38 118.0 . .
N12 C38 H38 118.0 . .
N12 C39 H39A 109.5 . .
N12 C39 H39B 109.5 . .
H39A C39 H39B 109.5 . .
N12 C39 H39C 109.5 . .
H39A C39 H39C 109.5 . .
H39B C39 H39C 109.5 . .
N12 C40 H40A 109.5 . .
N12 C40 H40B 109.5 . .
H40A C40 H40B 109.5 . .
N12 C40 H40C 109.5 . .
H40A C40 H40C 109.5 . .
H40B C40 H40C 109.5 . .
C35 O1S Cd1 129.5(5) . .
C38 O2S Cd1 126.8(5) . .
Cd1 O1W H1W1 118(5) . .
Cd1 O1W H2W1 120(5) . .
H1W1 O1W H2W1 107(4) . .

loop_
_geom_bond_atom_site_label_1
_geom_bond_atom_site_label_2
_geom_bond_distance
_geom_bond_site_symmetry_2
Cd1 N7 2.298(5) .
Cd1 N8 2.316(6) 1_455
Cd1 N9 2.328(5) 2_655
Cd1 O2S 2.332(5) .
Cd1 O1W 2.335(4) .
Cd1 O1S 2.339(5) .
Co1 N5 1.864(5) .
Co1 N6 1.866(5) .
Co1 N2 1.935(6) .
Co1 N1 1.940(5) .
Co1 N4 1.951(5) .
Co1 N3 1.959(5) .
O1 C6 1.249(8) .
O2 C12 1.245(9) .
O3 C23 1.246(7) .
O4 C29 1.230(7) .
O5 N13 1.227(7) .
O6 N13 1.278(8) .
O7 N13 1.245(8) .
N1 C6 1.348(8) .
N1 C7 1.427(8) .
N2 C12 1.339(9) .
N2 C13 1.436(8) .
N3 C23 1.325(8) .
N3 C24 1.413(7) .
N4 C29 1.334(8) .
N4 C30 1.426(8) .
N5 C4 1.319(9) .
N5 C3 1.365(8) .
N6 C20 1.322(8) .
N6 C21 1.328(8) .
N7 C10 1.329(8) .
N7 C11 1.338(8) .
N8 C16 1.335(8) .
N8 C17 1.340(8) .
N8 Cd1 2.316(6) 1_655
N9 C28 1.331(7) .
N9 C27 1.334(8) .
N9 Cd1 2.328(5) 2_645
N10 C34 1.325(8) .
N10 C33 1.347(9) .
N11 C35 1.319(9) .
N11 C36 1.459(10) .
N11 C37 1.465(10) .
N12 C38 1.332(9) .
N12 C40 1.470(10) .
N12 C39 1.490(11) .
C1 C5 1.368(10) .
C1 C2 1.404(11) .
C1 H1 0.9500 .
C2 C3 1.364(9) .
C2 H2 0.9500 .
C3 C6 1.480(10) .
C4 C5 1.368(9) .
C4 C12 1.507(10) .
C5 H5 0.9500 .
C7 C8 1.379(9) .
C7 C11 1.393(9) .
C8 C9 1.388(10) .
C8 H8 0.9500 .
C9 C10 1.382(10) .
C9 H9 0.9500 .
C10 H10 0.9500 .
C11 H11 0.9500 .
C13 C14 1.364(8) .
C13 C17 1.383(9) .
C14 C15 1.385(9) .
C14 H14 0.9500 .
C15 C16 1.381(9) .
C15 H15 0.9500 .
C16 H16 0.9500 .
C17 H17 0.9500 .
C18 C22 1.385(9) .
C18 C19 1.386(9) .
C18 H18 0.9500 .
C19 C20 1.395(9) .
C19 H19 0.9500 .
C20 C23 1.508(9) .
C21 C22 1.398(9) .
C21 C29 1.501(9) .
C22 H22 0.9500 .
C24 C28 1.390(8) .
C24 C25 1.399(9) .
C25 C26 1.381(9) .
C25 H25 0.9500 .
C26 C27 1.384(9) .
C26 H26 0.9500 .
C27 H27 0.9500 .
C28 H28 0.9500 .
C30 C31 1.388(10) .
C30 C34 1.402(9) .
C31 C32 1.380(10) .
C31 H31 0.9500 .
C32 C33 1.359(10) .
C32 H32 0.9500 .
C33 H33 0.9500 .
C34 H34 0.9500 .
C35 O1S 1.226(9) .
C35 H35 0.9500 .
C36 H36A 0.9800 .
C36 H36B 0.9800 .
C36 H36C 0.9800 .
C37 H37A 0.9800 .
C37 H37B 0.9800 .
C37 H37C 0.9800 .
C38 O2S 1.246(8) .
C38 H38 0.9500 .
C39 H39A 0.9800 .
C39 H39B 0.9800 .
C39 H39C 0.9800 .
C40 H40A 0.9800 .
C40 H40B 0.9800 .
C40 H40C 0.9800 .
O1W H1W1 0.96(2) .
O1W H2W1 0.95(2) .
O4WA O4WB 0.87(3) .
O6WA O6WB 1.280(18) .

loop_
_geom_torsion_atom_site_label_1
_geom_torsion_atom_site_label_2
_geom_torsion_atom_site_label_3
_geom_torsion_atom_site_label_4
_geom_torsion
_geom_torsion_site_symmetry_1
N5 Co1 N1 C6 6.4(5) .
N6 Co1 N1 C6 -173.2(5) .
N2 Co1 N1 C6 7.3(11) .
N4 Co1 N1 C6 -91.5(5) .
N3 Co1 N1 C6 105.0(5) .
N5 Co1 N1 C7 172.4(5) .
N6 Co1 N1 C7 -7.2(5) .
N2 Co1 N1 C7 173.3(7) .
N4 Co1 N1 C7 74.5(5) .
N3 Co1 N1 C7 -89.0(5) .
N5 Co1 N2 C12 4.2(5) .
N6 Co1 N2 C12 -176.2(5) .
N1 Co1 N2 C12 3.3(11) .
N4 Co1 N2 C12 102.0(5) .
N3 Co1 N2 C12 -94.7(5) .
N5 Co1 N2 C13 166.9(5) .
N6 Co1 N2 C13 -13.5(5) .
N1 Co1 N2 C13 166.0(7) .
N4 Co1 N2 C13 -95.3(5) .
N3 Co1 N2 C13 68.0(5) .
N5 Co1 N3 C23 176.5(5) .
N6 Co1 N3 C23 -3.1(4) .
N2 Co1 N3 C23 -102.5(5) .
N1 Co1 N3 C23 94.3(5) .
N4 Co1 N3 C23 -5.8(10) .
N5 Co1 N3 C24 9.9(5) .
N6 Co1 N3 C24 -169.7(5) .
N2 Co1 N3 C24 90.9(5) .
N1 Co1 N3 C24 -72.3(5) .
N4 Co1 N3 C24 -172.5(7) .
N5 Co1 N4 C29 178.7(5) .
N6 Co1 N4 C29 -1.7(5) .
N2 Co1 N4 C29 97.5(5) .
N1 Co1 N4 C29 -99.2(5) .
N3 Co1 N4 C29 1.1(11) .
N5 Co1 N4 C30 4.6(5) .
N6 Co1 N4 C30 -175.7(5) .
N2 Co1 N4 C30 -76.5(5) .
N1 Co1 N4 C30 86.7(5) .
N3 Co1 N4 C30 -173.0(7) .
N2 Co1 N5 C4 0.9(5) .
N1 Co1 N5 C4 -179.3(5) .
N4 Co1 N5 C4 -89.3(5) .
N3 Co1 N5 C4 90.0(5) .
N2 Co1 N5 C3 174.8(5) .
N1 Co1 N5 C3 -5.4(5) .
N4 Co1 N5 C3 84.5(5) .
N3 Co1 N5 C3 -96.2(5) .
N2 Co1 N6 C20 89.5(5) .
N1 Co1 N6 C20 -90.3(5) .
N4 Co1 N6 C20 179.7(5) .
N3 Co1 N6 C20 0.5(5) .
N2 Co1 N6 C21 -90.4(5) .
N1 Co1 N6 C21 89.7(5) .
N4 Co1 N6 C21 -0.3(5) .
N3 Co1 N6 C21 -179.5(5) .
N9 Cd1 N7 C10 -2.2(5) 2_655
O2S Cd1 N7 C10 -87.4(5) .
O1W Cd1 N7 C10 99.2(5) .
O1S Cd1 N7 C10 -172.0(5) .
N9 Cd1 N7 C11 -172.7(5) 2_655
O2S Cd1 N7 C11 102.1(5) .
O1W Cd1 N7 C11 -71.3(5) .
O1S Cd1 N7 C11 17.6(5) .
C5 C1 C2 C3 1.1(11) .
C1 C2 C3 N5 0.6(10) .
C1 C2 C3 C6 -179.1(7) .
C4 N5 C3 C2 -2.4(10) .
Co1 N5 C3 C2 -176.0(5) .
C4 N5 C3 C6 177.3(6) .
Co1 N5 C3 C6 3.7(7) .
C3 N5 C4 C5 2.4(10) .
Co1 N5 C4 C5 175.9(5) .
C3 N5 C4 C12 -178.6(6) .
Co1 N5 C4 C12 -5.1(8) .
N5 C4 C5 C1 -0.5(11) .
C12 C4 C5 C1 -179.4(7) .
C2 C1 C5 C4 -1.2(12) .
C7 N1 C6 O1 5.3(10) .
Co1 N1 C6 O1 171.3(6) .
C7 N1 C6 C3 -171.9(6) .
Co1 N1 C6 C3 -6.0(7) .
C2 C3 C6 O1 3.9(11) .
N5 C3 C6 O1 -175.8(6) .
C2 C3 C6 N1 -178.7(7) .
N5 C3 C6 N1 1.6(8) .
C6 N1 C7 C8 -110.4(7) .
Co1 N1 C7 C8 84.3(7) .
C6 N1 C7 C11 75.4(8) .
Co1 N1 C7 C11 -89.8(7) .
C11 C7 C8 C9 1.3(10) .
N1 C7 C8 C9 -173.0(6) .
C7 C8 C9 C10 0.6(11) .
C11 N7 C10 C9 0.8(11) .
Cd1 N7 C10 C9 -169.7(6) .
C8 C9 C10 N7 -1.8(12) .
C10 N7 C11 C7 1.3(10) .
Cd1 N7 C11 C7 172.4(5) .
C8 C7 C11 N7 -2.4(10) .
N1 C7 C11 N7 172.0(6) .
C13 N2 C12 O2 7.1(11) .
Co1 N2 C12 O2 170.1(6) .
C13 N2 C12 C4 -170.6(5) .
Co1 N2 C12 C4 -7.6(7) .
N5 C4 C12 O2 -169.9(7) .
C5 C4 C12 O2 9.0(12) .
N5 C4 C12 N2 7.9(8) .
C5 C4 C12 N2 -173.1(7) .
C12 N2 C13 C14 -123.1(7) .
Co1 N2 C13 C14 74.7(7) .
C12 N2 C13 C17 62.2(8) .
Co1 N2 C13 C17 -100.0(6) .
C17 C13 C14 C15 1.8(9) .
N2 C13 C14 C15 -173.0(6) .
C13 C14 C15 C16 -2.0(10) .
C17 N8 C16 C15 0.2(9) .
Cd1 N8 C16 C15 -179.8(5) 1_655
C14 C15 C16 N8 1.0(10) .
C16 N8 C17 C13 -0.4(9) .
Cd1 N8 C17 C13 179.6(5) 1_655
C14 C13 C17 N8 -0.6(9) .
N2 C13 C17 N8 174.4(5) .
C22 C18 C19 C20 0.5(10) .
C21 N6 C20 C19 -2.2(10) .
Co1 N6 C20 C19 177.9(5) .
C21 N6 C20 C23 -178.2(5) .
Co1 N6 C20 C23 1.8(7) .
C18 C19 C20 N6 1.9(10) .
C18 C19 C20 C23 177.3(6) .
C20 N6 C21 C22 -0.1(9) .
Co1 N6 C21 C22 179.9(5) .
C20 N6 C21 C29 -178.1(6) .
Co1 N6 C21 C29 1.9(7) .
C19 C18 C22 C21 -2.7(10) .
N6 C21 C22 C18 2.5(9) .
C29 C21 C22 C18 -179.8(6) .
C24 N3 C23 O3 -6.9(10) .
Co1 N3 C23 O3 -174.3(5) .
C24 N3 C23 C20 172.1(5) .
Co1 N3 C23 C20 4.7(7) .
N6 C20 C23 O3 174.8(6) .
C19 C20 C23 O3 -0.8(10) .
N6 C20 C23 N3 -4.2(8) .
C19 C20 C23 N3 -179.8(7) .
C23 N3 C24 C28 -61.2(8) .
Co1 N3 C24 C28 105.0(6) .
C23 N3 C24 C25 116.4(7) .
Co1 N3 C24 C25 -77.3(7) .
C28 C24 C25 C26 0.2(9) .
N3 C24 C25 C26 -177.5(6) .
C24 C25 C26 C27 0.7(10) .
C28 N9 C27 C26 1.0(10) .
Cd1 N9 C27 C26 174.9(5) 2_645
C25 C26 C27 N9 -1.3(10) .
C27 N9 C28 C24 -0.1(9) .
Cd1 N9 C28 C24 -174.2(5) 2_645
C25 C24 C28 N9 -0.5(9) .
N3 C24 C28 N9 177.3(5) .
C30 N4 C29 O4 0.2(10) .
Co1 N4 C29 O4 -173.9(5) .
C30 N4 C29 C21 177.1(6) .
Co1 N4 C29 C21 2.9(7) .
N6 C21 C29 O4 174.0(6) .
C22 C21 C29 O4 -3.8(10) .
N6 C21 C29 N4 -3.1(8) .
C22 C21 C29 N4 179.2(6) .
C29 N4 C30 C31 -82.6(8) .
Co1 N4 C30 C31 91.2(7) .
C29 N4 C30 C34 102.4(7) .
Co1 N4 C30 C34 -83.8(7) .
C34 C30 C31 C32 -0.5(9) .
N4 C30 C31 C32 -175.6(6) .
C30 C31 C32 C33 2.1(10) .
C34 N10 C33 C32 2.4(10) .
C31 C32 C33 N10 -3.1(10) .
C33 N10 C34 C30 -0.8(10) .
C31 C30 C34 N10 -0.1(10) .
N4 C30 C34 N10 175.1(6) .
C36 N11 C35 O1S -177.6(8) .
C37 N11 C35 O1S 1.4(11) .
C40 N12 C38 O2S 178.2(8) .
C39 N12 C38 O2S 2.1(13) .
N11 C35 O1S Cd1 -151.0(6) .
N7 Cd1 O1S C35 -139.0(6) .
N8 Cd1 O1S C35 34.8(6) 1_455
N9 Cd1 O1S C35 95.7(10) 2_655
O2S Cd1 O1S C35 123.7(6) .
O1W Cd1 O1S C35 -53.0(6) .
N12 C38 O2S Cd1 -162.3(6) .
N7 Cd1 O2S C38 -74.7(6) .
N8 Cd1 O2S C38 99.8(6) 1_455
N9 Cd1 O2S C38 -171.3(6) 2_655
O1S Cd1 O2S C38 14.6(6) .
